data_4333266
loop_
_publ_author_name
'Schelter, Eric J.'
'Yang, Ping'
'Scott, Brian L.'
'Thompson, J. D.'
'Martin, Richard L.'
'Hay, P. Jeffrey'
'Morris, David E.'
'Kiplinger, Jaqueline L.'

_publ_section_title
;
 Systematic Studies of Early Actinide Complexes:&#x00A0; Uranium(IV)
 Fluoroketimides
;
_journal_issue 18
_journal_name_full 'Inorganic Chemistry'
_journal_page_first 7477
_journal_page_last 7488
_journal_paper_doi 10.1021/ic700455b
_journal_volume 46
_journal_year 2007
_chemical_formula_sum 'C36 H40 F6 N2 U'
_chemical_formula_weight 852.73
_chemical_name_systematic
; 
 ? 
;
_space_group_IT_number 15
_symmetry_cell_setting monoclinic
_symmetry_space_group_name_Hall '-C 2yc'
_symmetry_space_group_name_H-M 'C 1 2/c 1'
_atom_sites_solution_hydrogens geom
_atom_sites_solution_primary direct
_atom_sites_solution_secondary difmap
_audit_creation_method SHELXL-97
_cell_angle_alpha 90.00
_cell_angle_beta 96.4340(10)
_cell_angle_gamma 90.00
_cell_formula_units_Z 4
_cell_length_a 13.5252(5)
_cell_length_b 14.5744(5)
_cell_length_c 17.1466(6)
_cell_measurement_temperature 141(2)
_cell_volume 3358.7(2)
_computing_cell_refinement 'SAINT+, v. 7.06 (Bruker AXS, 2001)'
_computing_data_collection 'APEX II, v. 1.08 (Bruker AXS, 2003)'
_computing_data_reduction 'SAINT+, v. 7.06 (Bruker AXS, 2001)'
_computing_molecular_graphics 'SHELXTL, v. 6.10, (Bruker AXS, 2000)'
_computing_publication_material 'SHELXTL, v. 6.10, (Bruker AXS, 2000)'
_computing_structure_refinement 'SHELXL-97 (Sheldrick, 1997)'
_computing_structure_solution 'SHELXS-97 (Sheldrick, 1990)'
_diffrn_ambient_temperature 141(2)
_diffrn_measured_fraction_theta_full 1.000
_diffrn_measured_fraction_theta_max 0.924
_diffrn_measurement_device_type 'Bruker D8 with APEXII CCD'
_diffrn_measurement_method '\w scans'
_diffrn_radiation_monochromator graphite
_diffrn_radiation_source 'fine-focus sealed tube'
_diffrn_radiation_type MoK\a
_diffrn_radiation_wavelength 0.71073
_diffrn_reflns_av_R_equivalents 0.0323
_diffrn_reflns_av_sigmaI/netI 0.0300
_diffrn_reflns_limit_h_max 18
_diffrn_reflns_limit_h_min -18
_diffrn_reflns_limit_k_max 19
_diffrn_reflns_limit_k_min -19
_diffrn_reflns_limit_l_max 23
_diffrn_reflns_limit_l_min -22
_diffrn_reflns_number 16395
_diffrn_reflns_theta_full 25.00
_diffrn_reflns_theta_max 28.98
_diffrn_reflns_theta_min 2.06
_diffrn_standards_decay_% 0
_diffrn_standards_interval_count 0
_diffrn_standards_interval_time 0
_diffrn_standards_number 0
_exptl_absorpt_coefficient_mu 4.893
_exptl_absorpt_correction_T_max 0.6956
_exptl_absorpt_correction_T_min 0.3412
_exptl_absorpt_correction_type multi-scan
_exptl_absorpt_process_details 'SADABS 2.03 (Sheldrick, 2001)'
_exptl_crystal_colour red
_exptl_crystal_density_diffrn 1.686
_exptl_crystal_density_method 'not measured'
_exptl_crystal_description parallelepiped
_exptl_crystal_F_000 1664
_exptl_crystal_size_max 0.28
_exptl_crystal_size_mid 0.10
_exptl_crystal_size_min 0.08
_refine_diff_density_max 1.044
_refine_diff_density_min -0.527
_refine_diff_density_rms 0.098
_refine_ls_extinction_method none
_refine_ls_goodness_of_fit_ref 1.118
_refine_ls_hydrogen_treatment constr
_refine_ls_matrix_type full
_refine_ls_number_parameters 210
_refine_ls_number_reflns 4131
_refine_ls_number_restraints 0
_refine_ls_restrained_S_all 1.118
_refine_ls_R_factor_all 0.0223
_refine_ls_R_factor_gt 0.0197
_refine_ls_shift/su_max 0.002
_refine_ls_shift/su_mean 0.000
_refine_ls_structure_factor_coef Fsqd
_refine_ls_weighting_details 'calc w=1/[\s^2^(Fo^2^)+(0.0270P)^2^+0.0000P] where P=(Fo^2^+2Fc^2^)/3'
_refine_ls_weighting_scheme calc
_refine_ls_wR_factor_gt 0.0492
_refine_ls_wR_factor_ref 0.0501
_reflns_number_gt 3865
_reflns_number_total 4131
_reflns_threshold_expression >2sigma(I)
_cod_data_source_file ic700455bsup1.cif
_cod_data_source_block apx060
_cod_original_sg_symbol_H-M 'C 2/c'
_cod_database_code 4333266

loop_
_symmetry_equiv_pos_as_xyz
'x, y, z'
'-x, y, -z+1/2'
'x+1/2, y+1/2, z'
'-x+1/2, y+1/2, -z+1/2'
'-x, -y, -z'
'x, -y, z-1/2'
'-x+1/2, -y+1/2, -z'
'x+1/2, -y+1/2, z-1/2'

loop_
_atom_site_label
_atom_site_type_symbol
_atom_site_fract_x
_atom_site_fract_y
_atom_site_fract_z
_atom_site_U_iso_or_equiv
_atom_site_adp_type
_atom_site_occupancy
_atom_site_symmetry_multiplicity
_atom_site_calc_flag
_atom_site_refinement_flags
U1 U 0.5000 0.400377(7) 0.2500 0.01304(5) Uani 1 2 d S
F1 F 0.36767(12) 0.13569(12) 0.01658(9) 0.0327(4) Uani 1 1 d .
F2 F 0.49952(12) -0.13023(12) 0.14155(11) 0.0336(4) Uani 1 1 d .
F3 F 0.65170(11) 0.15282(11) 0.20069(10) 0.0344(4) Uani 1 1 d .
N1 N 0.51119(14) 0.30929(14) 0.14957(11) 0.0192(4) Uani 1 1 d .
C1 C 0.33917(16) 0.50435(16) 0.27894(13) 0.0177(4) Uani 1 1 d .
C2 C 0.36275(16) 0.53441(16) 0.20453(13) 0.0177(4) Uani 1 1 d .
C3 C 0.34125(16) 0.46112(16) 0.15018(13) 0.0180(4) Uani 1 1 d .
C4 C 0.30332(17) 0.38583(16) 0.19086(15) 0.0186(5) Uani 1 1 d .
C5 C 0.30249(18) 0.41328(16) 0.27049(15) 0.0181(5) Uani 1 1 d .
C6 C 0.34475(19) 0.55940(18) 0.35335(14) 0.0243(5) Uani 1 1 d .
H6A H 0.2788 0.5698 0.3671 0.037 Uiso 1 1 calc R
H6B H 0.3762 0.6172 0.3457 0.037 Uiso 1 1 calc R
H6C H 0.3828 0.5263 0.3949 0.037 Uiso 1 1 calc R
C7 C 0.39139(19) 0.62967(18) 0.18109(15) 0.0237(5) Uani 1 1 d .
H7A H 0.3373 0.6566 0.1478 0.036 Uiso 1 1 calc R
H7B H 0.4491 0.6264 0.1533 0.036 Uiso 1 1 calc R
H7C H 0.4060 0.6667 0.2272 0.036 Uiso 1 1 calc R
C8 C 0.34930(19) 0.46686(19) 0.06359(14) 0.0261(5) Uani 1 1 d .
H8A H 0.3386 0.4072 0.0405 0.039 Uiso 1 1 calc R
H8B H 0.4144 0.4884 0.0553 0.039 Uiso 1 1 calc R
H8C H 0.3001 0.5087 0.0397 0.039 Uiso 1 1 calc R
C9 C 0.26269(18) 0.29744(18) 0.15554(14) 0.0245(5) Uani 1 1 d .
H9A H 0.1917 0.3019 0.1448 0.037 Uiso 1 1 calc R
H9B H 0.2795 0.2481 0.1917 0.037 Uiso 1 1 calc R
H9C H 0.2910 0.2859 0.1076 0.037 Uiso 1 1 calc R
C10 C 0.25859(18) 0.35898(18) 0.33323(15) 0.0247(5) Uani 1 1 d .
H10A H 0.2844 0.3817 0.3840 0.037 Uiso 1 1 calc R
H10B H 0.2759 0.2954 0.3290 0.037 Uiso 1 1 calc R
H10C H 0.1875 0.3653 0.3265 0.037 Uiso 1 1 calc R
C11 C 0.51608(17) 0.25341(17) 0.09428(13) 0.0196(5) Uani 1 1 d .
C12 C 0.5316(2) 0.28115(19) 0.01105(15) 0.0322(6) Uani 1 1 d .
H12A H 0.5376 0.3467 0.0082 0.048 Uiso 1 1 calc R
H12B H 0.4758 0.2613 -0.0245 0.048 Uiso 1 1 calc R
H12C H 0.5913 0.2530 -0.0032 0.048 Uiso 1 1 calc R
C13 C 0.50992(17) 0.15067(17) 0.10748(13) 0.0183(5) Uani 1 1 d .
C14 C 0.4374(2) 0.09505(16) 0.06811(15) 0.0216(5) Uani 1 1 d .
C15 C 0.43087(17) 0.00195(18) 0.07855(14) 0.0243(5) Uani 1 1 d .
H15 H 0.3803 -0.0325 0.0514 0.029 Uiso 1 1 calc R
C16 C 0.50259(18) -0.03821(17) 0.13102(15) 0.0231(5) Uani 1 1 d .
C17 C 0.57794(17) 0.01078(18) 0.17244(14) 0.0246(5) Uani 1 1 d .
H17 H 0.6262 -0.0177 0.2071 0.030 Uiso 1 1 calc R
C18 C 0.57829(19) 0.10405(16) 0.15999(16) 0.0216(5) Uani 1 1 d .

loop_
_atom_site_aniso_label
_atom_site_aniso_U_11
_atom_site_aniso_U_22
_atom_site_aniso_U_33
_atom_site_aniso_U_23
_atom_site_aniso_U_13
_atom_site_aniso_U_12
U1 0.01247(6) 0.01277(7) 0.01365(6) 0.000 0.00045(4) 0.000
F1 0.0313(8) 0.0309(9) 0.0319(8) 0.0034(7) -0.0137(7) -0.0030(7)
F2 0.0308(9) 0.0176(7) 0.0533(11) 0.0002(8) 0.0087(8) -0.0022(7)
F3 0.0281(8) 0.0259(9) 0.0444(9) -0.0005(7) -0.0164(7) -0.0043(6)
N1 0.0163(9) 0.0190(10) 0.0220(9) -0.0013(8) 0.0006(7) 0.0005(8)
C1 0.0178(10) 0.0162(11) 0.0192(10) 0.0021(9) 0.0024(8) 0.0043(9)
C2 0.0151(10) 0.0162(11) 0.0212(11) 0.0032(9) 0.0003(8) 0.0034(8)
C3 0.0149(10) 0.0194(12) 0.0191(11) 0.0028(9) -0.0010(8) 0.0037(9)
C4 0.0133(10) 0.0204(12) 0.0212(11) 0.0014(9) -0.0026(9) 0.0015(9)
C5 0.0143(11) 0.0182(12) 0.0220(12) 0.0027(9) 0.0031(9) 0.0043(8)
C6 0.0274(13) 0.0212(13) 0.0255(12) -0.0016(10) 0.0078(10) 0.0030(10)
C7 0.0258(13) 0.0178(12) 0.0276(12) 0.0051(10) 0.0027(10) 0.0023(10)
C8 0.0262(12) 0.0321(15) 0.0185(11) 0.0017(10) -0.0039(10) 0.0026(11)
C9 0.0208(11) 0.0225(12) 0.0286(12) -0.0024(11) -0.0038(9) -0.0030(10)
C10 0.0200(12) 0.0235(13) 0.0323(13) 0.0064(11) 0.0102(10) 0.0031(10)
C11 0.0174(11) 0.0211(12) 0.0199(11) 0.0000(9) 0.0001(9) -0.0005(9)
C12 0.0485(17) 0.0272(15) 0.0215(12) 0.0013(11) 0.0072(12) -0.0033(12)
C13 0.0178(11) 0.0201(12) 0.0173(10) -0.0030(9) 0.0033(8) 0.0009(9)
C14 0.0194(12) 0.0250(14) 0.0199(12) -0.0023(9) 0.0003(9) 0.0003(9)
C15 0.0205(11) 0.0262(13) 0.0266(12) -0.0053(10) 0.0041(9) -0.0065(10)
C16 0.0216(12) 0.0174(12) 0.0318(13) -0.0012(10) 0.0091(10) 0.0006(9)
C17 0.0183(11) 0.0243(13) 0.0308(13) 0.0004(11) 0.0016(10) 0.0042(10)
C18 0.0170(11) 0.0221(13) 0.0253(13) -0.0034(9) 0.0008(10) -0.0020(9)

loop_
_atom_type_symbol
_atom_type_description
_atom_type_scat_dispersion_real
_atom_type_scat_dispersion_imag
_atom_type_scat_source
C C 0.0033 0.0016 'International Tables Vol C Tables 4.2.6.8 and 6.1.1.4'
H H 0.0000 0.0000 'International Tables Vol C Tables 4.2.6.8 and 6.1.1.4'
F F 0.0171 0.0103 'International Tables Vol C Tables 4.2.6.8 and 6.1.1.4'
N N 0.0061 0.0033 'International Tables Vol C Tables 4.2.6.8 and 6.1.1.4'
U U -9.6767 9.6646 'International Tables Vol C Tables 4.2.6.8 and 6.1.1.4'

loop_
_geom_angle_atom_site_label_1
_geom_angle_atom_site_label_2
_geom_angle_atom_site_label_3
_geom_angle
_geom_angle_site_symmetry_1
_geom_angle_site_symmetry_3
N1 U1 N1 105.49(11) 2_655 .
N1 U1 C3 79.82(7) 2_655 2_655
N1 U1 C3 124.62(7) . 2_655
N1 U1 C3 124.62(7) 2_655 .
N1 U1 C3 79.82(7) . .
C3 U1 C3 142.28(10) 2_655 .
N1 U1 C5 77.69(7) 2_655 .
N1 U1 C5 107.24(7) . .
C3 U1 C5 127.24(7) 2_655 .
C3 U1 C5 49.49(7) . .
N1 U1 C5 107.24(7) 2_655 2_655
N1 U1 C5 77.69(7) . 2_655
C3 U1 C5 49.49(7) 2_655 2_655
C3 U1 C5 127.24(7) . 2_655
C5 U1 C5 172.13(10) . 2_655
N1 U1 C1 93.81(7) 2_655 .
N1 U1 C1 127.06(7) . .
C3 U1 C1 106.90(7) 2_655 .
C3 U1 C1 49.61(7) . .
C5 U1 C1 30.00(7) . .
C5 U1 C1 142.20(7) 2_655 .
N1 U1 C1 127.06(7) 2_655 2_655
N1 U1 C1 93.81(7) . 2_655
C3 U1 C1 49.61(7) 2_655 2_655
C3 U1 C1 106.90(7) . 2_655
C5 U1 C1 142.20(7) . 2_655
C5 U1 C1 30.00(7) 2_655 2_655
C1 U1 C1 112.89(10) . 2_655
N1 U1 C4 79.20(7) 2_655 2_655
N1 U1 C4 95.39(7) . 2_655
C3 U1 C4 30.14(7) 2_655 2_655
C3 U1 C4 156.17(7) . 2_655
C5 U1 C4 151.15(7) . 2_655
C5 U1 C4 30.09(7) 2_655 2_655
C1 U1 C4 136.98(7) . 2_655
C1 U1 C4 49.78(7) 2_655 2_655
N1 U1 C4 95.39(7) 2_655 .
N1 U1 C4 79.20(7) . .
C3 U1 C4 156.17(7) 2_655 .
C3 U1 C4 30.14(7) . .
C5 U1 C4 30.09(7) . .
C5 U1 C4 151.15(7) 2_655 .
C1 U1 C4 49.78(7) . .
C1 U1 C4 136.98(7) 2_655 .
C4 U1 C4 171.14(10) 2_655 .
N1 U1 C2 108.15(7) 2_655 2_655
N1 U1 C2 123.33(7) . 2_655
C3 U1 C2 30.13(7) 2_655 2_655
C3 U1 C2 113.90(7) . 2_655
C5 U1 C2 123.54(7) . 2_655
C5 U1 C2 49.45(7) 2_655 2_655
C1 U1 C2 94.60(7) . 2_655
C1 U1 C2 29.96(6) 2_655 2_655
C4 U1 C2 49.79(7) 2_655 2_655
C4 U1 C2 139.06(7) . 2_655
N1 U1 C2 123.33(7) 2_655 .
N1 U1 C2 108.15(7) . .
C3 U1 C2 113.90(7) 2_655 .
C3 U1 C2 30.13(7) . .
C5 U1 C2 49.45(7) . .
C5 U1 C2 123.54(7) 2_655 .
C1 U1 C2 29.96(6) . .
C1 U1 C2 94.60(7) 2_655 .
C4 U1 C2 139.06(7) 2_655 .
C4 U1 C2 49.79(7) . .
C2 U1 C2 89.34(10) 2_655 .
C11 N1 U1 176.78(19) . .
C5 C1 C2 108.0(2) . .
C5 C1 C6 124.8(2) . .
C2 C1 C6 127.2(2) . .
C5 C1 U1 74.92(13) . .
C2 C1 U1 75.23(12) . .
C6 C1 U1 118.93(15) . .
C1 C2 C3 107.8(2) . .
C1 C2 C7 127.9(2) . .
C3 C2 C7 123.7(2) . .
C1 C2 U1 74.81(13) . .
C3 C2 U1 74.61(13) . .
C7 C2 U1 123.00(15) . .
C4 C3 C2 108.4(2) . .
C4 C3 C8 126.6(2) . .
C2 C3 C8 124.9(2) . .
C4 C3 U1 75.25(13) . .
C2 C3 U1 75.26(13) . .
C8 C3 U1 119.79(15) . .
C5 C4 C3 107.1(2) . .
C5 C4 C9 125.9(2) . .
C3 C4 C9 126.8(2) . .
C5 C4 U1 74.68(14) . .
C3 C4 U1 74.61(13) . .
C9 C4 U1 120.72(15) . .
C1 C5 C4 108.7(2) . .
C1 C5 C10 125.3(2) . .
C4 C5 C10 125.6(2) . .
C1 C5 U1 75.08(13) . .
C4 C5 U1 75.24(14) . .
C10 C5 U1 121.49(15) . .
N1 C11 C13 121.2(2) . .
N1 C11 C12 124.1(2) . .
C13 C11 C12 114.7(2) . .
C14 C13 C18 114.3(2) . .
C14 C13 C11 123.4(2) . .
C18 C13 C11 122.3(2) . .
F1 C14 C15 117.9(2) . .
F1 C14 C13 117.7(2) . .
C15 C14 C13 124.5(2) . .
C14 C15 C16 117.0(2) . .
F2 C16 C17 118.5(2) . .
F2 C16 C15 118.5(2) . .
C17 C16 C15 122.9(2) . .
C18 C17 C16 116.6(2) . .
F3 C18 C17 117.1(2) . .
F3 C18 C13 118.3(2) . .
C17 C18 C13 124.6(2) . .

loop_
_geom_bond_atom_site_label_1
_geom_bond_atom_site_label_2
_geom_bond_distance
_geom_bond_site_symmetry_2
U1 N1 2.193(2) 2_655
U1 N1 2.193(2) .
U1 C3 2.739(2) 2_655
U1 C3 2.739(2) .
U1 C5 2.740(2) .
U1 C5 2.740(2) 2_655
U1 C1 2.742(2) .
U1 C1 2.742(2) 2_655
U1 C4 2.747(2) 2_655
U1 C4 2.747(2) .
U1 C2 2.747(2) 2_655
U1 C2 2.747(2) .
F1 C14 1.354(3) .
F2 C16 1.354(3) .
F3 C18 1.350(3) .
N1 C11 1.257(3) .
C1 C5 1.419(3) .
C1 C2 1.419(3) .
C1 C6 1.502(3) .
C2 C3 1.426(3) .
C2 C7 1.508(3) .
C3 C4 1.426(3) .
C3 C8 1.503(3) .
C4 C5 1.424(3) .
C4 C9 1.501(3) .
C5 C10 1.510(3) .
C11 C13 1.518(3) .
C11 C12 1.520(3) .
C13 C14 1.388(3) .
C13 C18 1.393(3) .
C14 C15 1.373(3) .
C15 C16 1.377(4) .
C16 C17 1.375(4) .
C17 C18 1.376(3) .
